data_1557960
loop_
_publ_author_name
'Richardson, Mark B.'
'Gabriel, Kristin Nichelle'
'Garcia, Joseph'
'Ashby, Shareen'
'Dyer, Rebekah'
'Kim, Joshua'
'Lau, Calvin'
'Hong, John'
'Le Tourneau, Ryan J.'
'Sen, Sanjana'
'Narel, David'
'Katz, Benjamin B.'
'Ziller, Joseph W.'
'Majumdar, Sudipta'
'Collins, Philip G.'
'Weiss, Gregory A.'

_publ_section_title
;
 Pyrocinchonimides Conjugate to Amine Groups on Proteins via Imide
 Transfer.
;
_journal_name_full 'Bioconjugate chemistry'
_journal_paper_doi 10.1021/acs.bioconjchem.0c00143
_journal_year 2020
_chemical_formula_sum 'C12 H12 N2 Na O8.5 S'
_chemical_formula_weight 375.28
_space_group_crystal_system triclinic
_space_group_IT_number 2
_space_group_name_Hall '-P 1'
_space_group_name_H-M_alt 'P -1'
_atom_sites_solution_hydrogens difmap
_atom_sites_solution_primary dual
_atom_sites_solution_secondary difmap
_audit_creation_method SHELXL-2014/7
_cell_angle_alpha 85.3061(4)
_cell_angle_beta 88.1049(4)
_cell_angle_gamma 72.1013(4)
_cell_formula_units_Z 4
_cell_length_a 7.8456(3)
_cell_length_b 11.4365(4)
_cell_length_c 17.3203(6)
_cell_measurement_reflns_used 9959
_cell_measurement_temperature 88(2)
_cell_measurement_theta_max 31.68
_cell_measurement_theta_min 3.88
_cell_volume 1473.86(9)
_computing_cell_refinement 'Bruker SAINT 8.34a, 2013'
_computing_data_collection 'Bruker APEX2 2014.11-0, 2014'
_computing_data_reduction 'Bruker SAINT 8.34a, 2013'
_computing_molecular_graphics 'Bruker SHELXTL'
_computing_publication_material 'Bruker SHELXTL'
_computing_structure_refinement 'SHELXL-2014/7 (Sheldrick, 2014)'
_computing_structure_solution 'Bruker SHELXTL 2014/4'
_diffrn_ambient_temperature 88(2)
_diffrn_measured_fraction_theta_full 0.990
_diffrn_measured_fraction_theta_max 0.926
_diffrn_measurement_device_type 'Bruker SMART APEX II CCD'
_diffrn_measurement_method '\f and \w scans'
_diffrn_radiation_type MoK\a
_diffrn_radiation_wavelength 0.71073
_diffrn_reflns_av_R_equivalents 0.0117
_diffrn_reflns_av_unetI/netI 0.0150
_diffrn_reflns_Laue_measured_fraction_full 0.990
_diffrn_reflns_Laue_measured_fraction_max 0.926
_diffrn_reflns_limit_h_max 11
_diffrn_reflns_limit_h_min -11
_diffrn_reflns_limit_k_max 16
_diffrn_reflns_limit_k_min -16
_diffrn_reflns_limit_l_max 25
_diffrn_reflns_limit_l_min -25
_diffrn_reflns_number 21848
_diffrn_reflns_point_group_measured_fraction_full 0.990
_diffrn_reflns_point_group_measured_fraction_max 0.926
_diffrn_reflns_theta_full 28.000
_diffrn_reflns_theta_max 31.749
_diffrn_reflns_theta_min 3.851
_diffrn_source 'fine-focus sealed tube'
_exptl_absorpt_coefficient_mu 0.301
_exptl_absorpt_correction_T_max 0.8623
_exptl_absorpt_correction_T_min 0.8300
_exptl_absorpt_correction_type multi-scan
_exptl_absorpt_process_details 'Bruker SADABS 2014/5'
_exptl_crystal_colour colorless
_exptl_crystal_density_diffrn 1.691
_exptl_crystal_density_meas ?
_exptl_crystal_density_method not_measured
_exptl_crystal_description prism
_exptl_crystal_F_000 772
_exptl_crystal_size_max 0.428
_exptl_crystal_size_mid 0.306
_exptl_crystal_size_min 0.302
_refine_diff_density_max 0.719
_refine_diff_density_min -0.645
_refine_diff_density_rms 0.058
_refine_ls_extinction_method none
_refine_ls_goodness_of_fit_ref 1.042
_refine_ls_hydrogen_treatment refall
_refine_ls_matrix_type full
_refine_ls_number_parameters 538
_refine_ls_number_reflns 9289
_refine_ls_number_restraints 0
_refine_ls_restrained_S_all 1.042
_refine_ls_R_factor_all 0.0318
_refine_ls_R_factor_gt 0.0295
_refine_ls_shift/su_max 0.002
_refine_ls_shift/su_mean 0.000
_refine_ls_structure_factor_coef Fsqd
_refine_ls_weighting_details 'w=1/[\s^2^(Fo^2^)+(0.0430P)^2^+0.6852P] where P=(Fo^2^+2Fc^2^)/3'
_refine_ls_weighting_scheme calc
_refine_ls_wR_factor_gt 0.0795
_refine_ls_wR_factor_ref 0.0813
_reflns_Friedel_coverage 0.000
_reflns_number_gt 8592
_reflns_number_total 9289
_reflns_threshold_expression 'I > 2\s(I)'
_cod_data_source_file bc0c00143_si_004.cif
_cod_data_source_block gaw3
_cod_depositor_comments
;
The following automatic conversions were performed:

data item '_exptl_crystal_density_meas' value 'not_measured' was
changed to '?' -- the value is perceived as not measured.

Automatic conversion script
Id: cif_fix_values 7556 2019-12-06 15:28:31Z antanas 

2023-05-15
Z value and formula fixed to values more according to usual
chemical conventions.                 miguel
;
_cod_original_formula_sum 'C24 H24 N4 Na2 O17 S2'
_cod_original_formula_weight 750.57
_cod_original_formula_units_Z 2
_cod_database_code 1557960
_shelx_shelxl_version_number 2014/7
_shelx_space_group_comment
; 
The symmetry employed for this shelxl refinement is uniquely defined 
by the following loop, which should always be used as a source of 
symmetry information in preference to the above space-group names. 
They are only intended as comments. 
;
_shelx_estimated_absorpt_t_min 0.882
_shelx_estimated_absorpt_t_max 0.915
_exptl_absorpt_special_details
; 
Reflections not merged 
21848 Corrected reflections written to file gaw3s.hkl 
Estimated minimum and maximum transmission:  0.8300  0.8623 
The ratio (0.9625) of these values is more reliable than their absolute values 
Additional spherical absorption correction applied with mu*r =  0.1000 
Lambda/2 correction factor = 0.00150 
;

loop_
_space_group_symop_operation_xyz
'x, y, z'
'-x, -y, -z'

loop_
_atom_site_label
_atom_site_type_symbol
_atom_site_fract_x
_atom_site_fract_y
_atom_site_fract_z
_atom_site_U_iso_or_equiv
_atom_site_adp_type
_atom_site_occupancy
_atom_site_site_symmetry_order
_atom_site_calc_flag
_atom_site_refinement_flags_posn
_atom_site_refinement_flags_adp
_atom_site_refinement_flags_occupancy
_atom_site_disorder_assembly
_atom_site_disorder_group
S1 S 0.68084(3) 0.40663(2) 0.91227(2) 0.01120(5) Uani 1 1 d . . . . .
S2 S 0.70049(3) 0.86956(2) 0.91087(2) 0.01019(5) Uani 1 1 d . . . . .
Na1 Na 0.39476(6) 0.70093(4) 0.92370(2) 0.01447(8) Uani 1 1 d . . . . .
Na2 Na 0.96667(6) 0.57258(4) 0.89936(3) 0.02213(10) Uani 1 1 d . . . . .
O1 O 1.07519(11) -0.11744(7) 0.71889(5) 0.01777(15) Uani 1 1 d . . . . .
O2 O 1.03544(10) 0.23173(7) 0.56150(4) 0.01584(14) Uani 1 1 d . . . . .
O3 O 0.67432(10) 0.53056(7) 0.88196(4) 0.01479(14) Uani 1 1 d . . . . .
O4 O 0.81250(11) 0.35511(7) 0.97290(4) 0.01782(15) Uani 1 1 d . . . . .
O5 O 0.50703(11) 0.39398(8) 0.93502(5) 0.01816(15) Uani 1 1 d . . . . .
O6 O 0.60177(12) 0.50720(8) 0.66702(5) 0.02424(18) Uani 1 1 d . . . . .
O7 O 0.44320(10) 0.48435(7) 0.76887(5) 0.01680(14) Uani 1 1 d . . . . .
O8 O 0.07740(10) 1.41816(7) 0.78511(4) 0.01409(13) Uani 1 1 d . . . . .
O9 O 0.44762(11) 1.24484(7) 0.58784(4) 0.01757(15) Uani 1 1 d . . . . .
O10 O 0.82206(10) 0.78689(7) 0.85982(4) 0.01487(14) Uani 1 1 d . . . . .
O11 O 0.57865(10) 0.81503(7) 0.95432(4) 0.01369(13) Uani 1 1 d . . . . .
O12 O 0.79207(10) 0.92896(7) 0.95974(4) 0.01633(14) Uani 1 1 d . . . . .
O13 O 0.50584(11) 0.77557(7) 0.78337(5) 0.01777(15) Uani 1 1 d . . . . .
O14 O 0.61885(13) 0.84125(7) 0.67875(5) 0.02207(17) Uani 1 1 d . . . . .
O15 O 0.17497(11) 0.90039(8) 0.92860(5) 0.01773(15) Uani 1 1 d . . . . .
O16 O 0.18469(10) 0.66615(7) 0.83902(5) 0.01488(14) Uani 1 1 d . . . . .
O17 O 1.14502(12) 0.39640(8) 0.96784(5) 0.02101(16) Uani 1 1 d . . . . .
N1 N 1.02167(11) 0.07941(7) 0.65734(5) 0.01140(14) Uani 1 1 d . . . . .
N2 N 0.58000(11) 0.45364(8) 0.72896(5) 0.01268(15) Uani 1 1 d . . . . .
N3 N 0.27982(11) 1.29689(7) 0.69999(5) 0.01153(14) Uani 1 1 d . . . . .
N4 N 0.55193(11) 0.85470(8) 0.74385(5) 0.01247(15) Uani 1 1 d . . . . .
C1 C 1.09532(13) -0.05038(9) 0.66417(6) 0.01219(16) Uani 1 1 d . . . . .
C2 C 1.20060(13) -0.08682(9) 0.59132(6) 0.01253(16) Uani 1 1 d . . . . .
C3 C 1.18750(13) 0.01594(9) 0.54519(6) 0.01186(16) Uani 1 1 d . . . . .
C4 C 1.07405(12) 0.12434(9) 0.58527(5) 0.01115(16) Uani 1 1 d . . . . .
C5 C 1.29554(16) -0.21879(10) 0.57997(7) 0.01800(19) Uani 1 1 d . . . . .
C6 C 1.26598(14) 0.03535(10) 0.46761(6) 0.01566(18) Uani 1 1 d . . . . .
C7 C 0.93229(12) 0.15407(9) 0.71702(5) 0.01097(16) Uani 1 1 d . . . . .
C8 C 0.80193(13) 0.26572(9) 0.69706(6) 0.01160(16) Uani 1 1 d . . . . .
C9 C 0.72114(12) 0.34070(8) 0.75551(5) 0.01082(16) Uani 1 1 d . . . . .
C10 C 0.76455(13) 0.30984(9) 0.83383(5) 0.01092(16) Uani 1 1 d . . . . .
C11 C 0.89435(13) 0.19683(9) 0.85151(6) 0.01267(16) Uani 1 1 d . . . . .
C12 C 0.97776(13) 0.11864(9) 0.79454(6) 0.01263(16) Uani 1 1 d . . . . .
C13 C 0.14566(12) 1.40387(8) 0.72164(6) 0.01117(16) Uani 1 1 d . . . . .
C14 C 0.10730(13) 1.49311(9) 0.65144(6) 0.01216(16) Uani 1 1 d . . . . .
C15 C 0.21546(13) 1.44192(9) 0.59338(6) 0.01247(16) Uani 1 1 d . . . . .
C16 C 0.32973(13) 1.31680(9) 0.62258(5) 0.01200(16) Uani 1 1 d . . . . .
C17 C -0.03240(15) 1.61506(9) 0.65465(7) 0.01721(19) Uani 1 1 d . . . . .
C18 C 0.23620(15) 1.48889(10) 0.51205(6) 0.01726(19) Uani 1 1 d . . . . .
C19 C 0.37026(12) 1.19379(8) 0.75054(5) 0.01040(16) Uani 1 1 d . . . . .
C20 C 0.42401(13) 1.07599(9) 0.72365(5) 0.01099(16) Uani 1 1 d . . . . .
C21 C 0.51502(12) 0.97706(8) 0.77384(5) 0.01005(15) Uani 1 1 d . . . . .
C22 C 0.56245(12) 0.99164(8) 0.84856(5) 0.00997(15) Uani 1 1 d . . . . .
C23 C 0.50672(13) 1.11023(9) 0.87372(5) 0.01133(16) Uani 1 1 d . . . . .
C24 C 0.40882(13) 1.21059(9) 0.82600(5) 0.01145(16) Uani 1 1 d . . . . .
H1 H 0.075(3) 0.9041(19) 0.9386(12) 0.043(5) Uiso 1 1 d . . . . .
H2 H 0.201(3) 0.9475(18) 0.9562(11) 0.031(5) Uiso 1 1 d . . . . .
H3 H 0.246(3) 0.6342(18) 0.8023(11) 0.036(5) Uiso 1 1 d . . . . .
H4 H 0.116(3) 0.733(2) 0.8218(12) 0.046(6) Uiso 1 1 d . . . . .
H5 H 1.106(3) 0.339(2) 0.9601(14) 0.060(7) Uiso 1 1 d . . . . .
H6 H 1.258(4) 0.382(3) 0.9636(16) 0.077(8) Uiso 1 1 d . . . . .
H5A H 1.372(3) -0.230(2) 0.5371(13) 0.052(6) Uiso 1 1 d . . . . .
H5B H 1.210(3) -0.2623(19) 0.5722(12) 0.045(5) Uiso 1 1 d . . . . .
H5C H 1.364(3) -0.257(2) 0.6251(13) 0.046(6) Uiso 1 1 d . . . . .
H6A H 1.329(3) -0.0408(18) 0.4467(11) 0.040(5) Uiso 1 1 d . . . . .
H6B H 1.350(2) 0.0807(16) 0.4710(10) 0.028(4) Uiso 1 1 d . . . . .
H6C H 1.175(2) 0.0813(16) 0.4315(10) 0.025(4) Uiso 1 1 d . . . . .
H8A H 0.766(2) 0.2923(14) 0.6449(9) 0.016(3) Uiso 1 1 d . . . . .
H11A H 0.930(2) 0.1729(14) 0.9041(9) 0.016(3) Uiso 1 1 d . . . . .
H12A H 1.066(2) 0.0415(15) 0.8090(9) 0.021(4) Uiso 1 1 d . . . . .
H17A H -0.052(2) 1.6604(17) 0.6029(11) 0.033(5) Uiso 1 1 d . . . . .
H17B H 0.005(2) 1.6656(16) 0.6905(10) 0.029(4) Uiso 1 1 d . . . . .
H17C H -0.145(2) 1.6031(16) 0.6744(10) 0.028(4) Uiso 1 1 d . . . . .
H18A H 0.136(2) 1.5596(16) 0.4948(10) 0.028(4) Uiso 1 1 d . . . . .
H18B H 0.242(3) 1.4272(18) 0.4783(11) 0.035(5) Uiso 1 1 d . . . . .
H18C H 0.345(3) 1.5127(18) 0.5055(11) 0.036(5) Uiso 1 1 d . . . . .
H20A H 0.400(2) 1.0626(14) 0.6726(9) 0.017(3) Uiso 1 1 d . . . . .
H23A H 0.535(2) 1.1233(15) 0.9230(9) 0.020(4) Uiso 1 1 d . . . . .
H24A H 0.376(2) 1.2881(15) 0.8444(9) 0.020(4) Uiso 1 1 d . . . . .

loop_
_atom_site_aniso_label
_atom_site_aniso_U_11
_atom_site_aniso_U_22
_atom_site_aniso_U_33
_atom_site_aniso_U_23
_atom_site_aniso_U_13
_atom_site_aniso_U_12
S1 0.01352(10) 0.00957(10) 0.01081(10) -0.00197(7) 0.00395(8) -0.00409(8)
S2 0.00945(10) 0.00953(10) 0.01040(10) 0.00095(7) -0.00041(7) -0.00155(7)
Na1 0.01409(18) 0.01482(19) 0.01405(19) -0.00126(14) -0.00032(14) -0.00370(15)
Na2 0.0198(2) 0.0165(2) 0.0262(2) 0.00473(17) 0.00594(18) -0.00206(17)
O1 0.0248(4) 0.0121(3) 0.0150(3) 0.0005(3) 0.0034(3) -0.0043(3)
O2 0.0183(3) 0.0114(3) 0.0152(3) 0.0014(2) 0.0021(3) -0.0015(3)
O3 0.0197(3) 0.0099(3) 0.0154(3) -0.0014(2) 0.0035(3) -0.0056(3)
O4 0.0214(4) 0.0170(3) 0.0128(3) -0.0018(3) -0.0005(3) -0.0023(3)
O5 0.0175(3) 0.0214(4) 0.0192(4) -0.0079(3) 0.0097(3) -0.0107(3)
O6 0.0254(4) 0.0193(4) 0.0193(4) 0.0075(3) 0.0059(3) 0.0031(3)
O7 0.0112(3) 0.0164(3) 0.0206(4) -0.0035(3) 0.0043(3) -0.0007(3)
O8 0.0129(3) 0.0140(3) 0.0147(3) -0.0024(2) 0.0022(2) -0.0031(3)
O9 0.0186(3) 0.0152(3) 0.0139(3) -0.0007(3) 0.0029(3) 0.0019(3)
O10 0.0125(3) 0.0130(3) 0.0154(3) 0.0000(2) 0.0025(3) 0.0010(2)
O11 0.0152(3) 0.0133(3) 0.0122(3) 0.0020(2) 0.0020(2) -0.0048(3)
O12 0.0150(3) 0.0173(3) 0.0169(3) -0.0007(3) -0.0054(3) -0.0049(3)
O13 0.0245(4) 0.0122(3) 0.0184(4) 0.0000(3) 0.0006(3) -0.0086(3)
O14 0.0344(5) 0.0152(4) 0.0131(3) -0.0038(3) 0.0069(3) -0.0024(3)
O15 0.0144(3) 0.0163(4) 0.0220(4) -0.0032(3) -0.0007(3) -0.0036(3)
O16 0.0135(3) 0.0129(3) 0.0158(3) -0.0020(3) 0.0012(3) -0.0003(3)
O17 0.0178(4) 0.0198(4) 0.0214(4) -0.0054(3) -0.0052(3) 0.0018(3)
N1 0.0138(3) 0.0084(3) 0.0101(3) -0.0011(3) 0.0023(3) -0.0006(3)
N2 0.0119(3) 0.0106(3) 0.0142(4) -0.0015(3) 0.0013(3) -0.0014(3)
N3 0.0135(3) 0.0085(3) 0.0099(3) 0.0003(3) 0.0001(3) 0.0004(3)
N4 0.0146(4) 0.0090(3) 0.0120(4) -0.0013(3) -0.0007(3) -0.0008(3)
C1 0.0132(4) 0.0096(4) 0.0128(4) -0.0015(3) 0.0000(3) -0.0019(3)
C2 0.0128(4) 0.0114(4) 0.0125(4) -0.0031(3) 0.0009(3) -0.0019(3)
C3 0.0110(4) 0.0122(4) 0.0116(4) -0.0025(3) 0.0012(3) -0.0020(3)
C4 0.0105(4) 0.0121(4) 0.0101(4) -0.0011(3) 0.0005(3) -0.0023(3)
C5 0.0214(5) 0.0107(4) 0.0196(5) -0.0041(3) 0.0048(4) -0.0013(4)
C6 0.0156(4) 0.0180(5) 0.0120(4) -0.0018(3) 0.0037(3) -0.0031(4)
C7 0.0112(4) 0.0096(4) 0.0112(4) -0.0021(3) 0.0022(3) -0.0017(3)
C8 0.0109(4) 0.0110(4) 0.0118(4) -0.0013(3) 0.0011(3) -0.0017(3)
C9 0.0093(4) 0.0089(4) 0.0129(4) -0.0002(3) 0.0019(3) -0.0012(3)
C10 0.0121(4) 0.0100(4) 0.0107(4) -0.0011(3) 0.0035(3) -0.0038(3)
C11 0.0150(4) 0.0113(4) 0.0108(4) -0.0002(3) 0.0022(3) -0.0032(3)
C12 0.0140(4) 0.0103(4) 0.0119(4) -0.0002(3) 0.0016(3) -0.0015(3)
C13 0.0098(4) 0.0089(4) 0.0142(4) -0.0013(3) -0.0014(3) -0.0017(3)
C14 0.0120(4) 0.0091(4) 0.0143(4) 0.0005(3) -0.0025(3) -0.0016(3)
C15 0.0133(4) 0.0101(4) 0.0130(4) 0.0012(3) -0.0026(3) -0.0022(3)
C16 0.0130(4) 0.0108(4) 0.0110(4) 0.0000(3) -0.0010(3) -0.0021(3)
C17 0.0164(4) 0.0101(4) 0.0215(5) -0.0004(3) -0.0017(4) 0.0013(3)
C18 0.0208(5) 0.0155(4) 0.0132(4) 0.0032(3) -0.0018(4) -0.0031(4)
C19 0.0107(4) 0.0084(4) 0.0108(4) 0.0004(3) -0.0001(3) -0.0013(3)
C20 0.0122(4) 0.0096(4) 0.0104(4) -0.0009(3) -0.0007(3) -0.0020(3)
C21 0.0106(4) 0.0079(4) 0.0109(4) -0.0014(3) 0.0008(3) -0.0017(3)
C22 0.0097(4) 0.0099(4) 0.0099(4) 0.0002(3) 0.0009(3) -0.0026(3)
C23 0.0135(4) 0.0107(4) 0.0096(4) -0.0005(3) -0.0001(3) -0.0035(3)
C24 0.0138(4) 0.0088(4) 0.0113(4) -0.0011(3) 0.0001(3) -0.0027(3)

loop_
_atom_type_symbol
_atom_type_description
_atom_type_scat_dispersion_real
_atom_type_scat_dispersion_imag
_atom_type_scat_source
C C 0.0033 0.0016 'International Tables Vol C Tables 4.2.6.8 and 6.1.1.4'
H H 0.0000 0.0000 'International Tables Vol C Tables 4.2.6.8 and 6.1.1.4'
N N 0.0061 0.0033 'International Tables Vol C Tables 4.2.6.8 and 6.1.1.4'
O O 0.0106 0.0060 'International Tables Vol C Tables 4.2.6.8 and 6.1.1.4'
Na Na 0.0362 0.0249 'International Tables Vol C Tables 4.2.6.8 and 6.1.1.4'
S S 0.1246 0.1234 'International Tables Vol C Tables 4.2.6.8 and 6.1.1.4'

loop_
_geom_angle_atom_site_label_1
_geom_angle_atom_site_label_2
_geom_angle_atom_site_label_3
_geom_angle
_geom_angle_site_symmetry_1
_geom_angle_site_symmetry_3
_geom_angle_publ_flag
O5 S1 O4 111.49(5) . . ?
O5 S1 O3 113.93(5) . . ?
O4 S1 O3 113.74(5) . . ?
O5 S1 C10 107.47(4) . . ?
O4 S1 C10 103.69(5) . . ?
O3 S1 C10 105.59(4) . . ?
O5 S1 Na1 57.40(4) . 2_667 ?
O4 S1 Na1 54.24(3) . 2_667 ?
O3 S1 Na1 132.33(3) . 2_667 ?
C10 S1 Na1 121.93(3) . 2_667 ?
O5 S1 Na2 150.04(3) . . ?
O4 S1 Na2 73.22(4) . . ?
O3 S1 Na2 44.22(3) . . ?
C10 S1 Na2 99.56(3) . . ?
Na1 S1 Na2 117.519(14) 2_667 . ?
O11 S2 O10 113.85(4) . . ?
O11 S2 O12 112.79(5) . . ?
O10 S2 O12 112.86(5) . . ?
O11 S2 C22 105.70(4) . . ?
O10 S2 C22 105.53(4) . . ?
O12 S2 C22 105.14(4) . . ?
O11 Na1 O16 149.85(3) . . ?
O11 Na1 O15 80.35(3) . . ?
O16 Na1 O15 83.31(3) . . ?
O11 Na1 O4 119.83(3) . 2_667 ?
O16 Na1 O4 82.15(3) . 2_667 ?
O15 Na1 O4 81.42(3) . 2_667 ?
O11 Na1 O3 89.08(3) . . ?
O16 Na1 O3 98.15(3) . . ?
O15 Na1 O3 159.95(3) . . ?
O4 Na1 O3 118.62(3) 2_667 . ?
O11 Na1 O5 79.01(3) . 2_667 ?
O16 Na1 O5 130.67(3) . 2_667 ?
O15 Na1 O5 110.02(3) . 2_667 ?
O4 Na1 O5 55.16(3) 2_667 2_667 ?
O3 Na1 O5 84.28(3) . 2_667 ?
O11 Na1 O13 76.35(3) . . ?
O16 Na1 O13 78.27(3) . . ?
O15 Na1 O13 89.21(3) . . ?
O4 Na1 O13 159.15(3) 2_667 . ?
O3 Na1 O13 71.67(3) . . ?
O5 Na1 O13 145.53(3) 2_667 . ?
O11 Na1 S1 100.86(2) . 2_667 ?
O16 Na1 S1 106.23(2) . 2_667 ?
O15 Na1 S1 97.26(3) . 2_667 ?
O4 Na1 S1 27.510(19) 2_667 2_667 ?
O3 Na1 S1 101.45(2) . 2_667 ?
O5 Na1 S1 27.703(18) 2_667 2_667 ?
O13 Na1 S1 172.46(2) . 2_667 ?
O11 Na1 Na2 164.34(3) . 1_455 ?
O16 Na1 Na2 32.32(2) . 1_455 ?
O15 Na1 Na2 85.61(2) . 1_455 ?
O4 Na1 Na2 50.45(2) 2_667 1_455 ?
O3 Na1 Na2 106.36(2) . 1_455 ?
O5 Na1 Na2 99.55(2) 2_667 1_455 ?
O13 Na1 Na2 110.54(2) . 1_455 ?
S1 Na1 Na2 73.961(12) 2_667 1_455 ?
O17 Na2 O10 160.89(4) . . ?
O17 Na2 O16 103.27(4) . 1_655 ?
O10 Na2 O16 69.76(3) . 1_655 ?
O17 Na2 O17 77.73(3) . 2_767 ?
O10 Na2 O17 91.17(3) . 2_767 ?
O16 Na2 O17 123.35(4) 1_655 2_767 ?
O17 Na2 O3 104.71(4) . . ?
O10 Na2 O3 89.05(3) . . ?
O16 Na2 O3 145.16(3) 1_655 . ?
O17 Na2 O3 82.90(3) 2_767 . ?
O17 Na2 O8 78.75(3) . 1_645 ?
O10 Na2 O8 116.70(3) . 1_645 ?
O16 Na2 O8 82.55(3) 1_655 1_645 ?
O17 Na2 O8 148.40(3) 2_767 1_645 ?
O3 Na2 O8 82.97(3) . 1_645 ?
O17 Na2 S1 80.94(3) . . ?
O10 Na2 S1 112.52(3) . . ?
O16 Na2 S1 157.51(3) 1_655 . ?
O17 Na2 S1 79.13(3) 2_767 . ?
O3 Na2 S1 23.818(18) . . ?
O8 Na2 S1 76.58(2) 1_645 . ?
O17 Na2 Na2 40.05(2) . 2_767 ?
O10 Na2 Na2 127.19(3) . 2_767 ?
O16 Na2 Na2 120.37(3) 1_655 2_767 ?
O17 Na2 Na2 37.68(2) 2_767 2_767 ?
O3 Na2 Na2 94.45(3) . 2_767 ?
O8 Na2 Na2 116.03(3) 1_645 2_767 ?
S1 Na2 Na2 77.133(16) . 2_767 ?
O17 Na2 Na1 83.88(3) . 1_655 ?
O10 Na2 Na1 81.72(2) . 1_655 ?
O16 Na2 Na1 31.39(2) 1_655 1_655 ?
O17 Na2 Na1 95.43(3) 2_767 1_655 ?
O3 Na2 Na1 170.60(2) . 1_655 ?
O8 Na2 Na1 102.74(2) 1_645 1_655 ?
S1 Na2 Na1 164.646(17) . 1_655 ?
Na2 Na2 Na1 89.746(19) 2_767 1_655 ?
S1 O3 Na2 111.97(4) . . ?
S1 O3 Na1 114.33(4) . . ?
Na2 O3 Na1 114.81(3) . . ?
S1 O4 Na1 98.25(4) . 2_667 ?
S1 O5 Na1 94.90(4) . 2_667 ?
C13 O8 Na2 146.23(7) . 1_465 ?
S2 O10 Na2 121.98(4) . . ?
S2 O11 Na1 134.92(5) . . ?
N4 O13 Na1 147.68(6) . . ?
Na1 O15 H1 118.8(15) . . ?
Na1 O15 H2 115.3(13) . . ?
H1 O15 H2 106(2) . . ?
Na1 O16 Na2 116.29(4) . 1_455 ?
Na1 O16 H3 104.3(14) . . ?
Na2 O16 H3 119.3(14) 1_455 . ?
Na1 O16 H4 109.2(15) . . ?
Na2 O16 H4 100.2(15) 1_455 . ?
H3 O16 H4 107.0(19) . . ?
Na2 O17 Na2 102.27(3) . 2_767 ?
Na2 O17 H5 107.6(17) . . ?
Na2 O17 H5 97.8(17) 2_767 . ?
Na2 O17 H6 116.7(19) . . ?
Na2 O17 H6 113.4(19) 2_767 . ?
H5 O17 H6 117(2) . . ?
C4 N1 C1 108.59(8) . . ?
C4 N1 C7 124.88(8) . . ?
C1 N1 C7 125.95(8) . . ?
O6 N2 O7 124.25(9) . . ?
O6 N2 C9 118.33(8) . . ?
O7 N2 C9 117.30(8) . . ?
C16 N3 C13 108.74(8) . . ?
C16 N3 C19 124.53(8) . . ?
C13 N3 C19 126.05(8) . . ?
O13 N4 O14 124.41(9) . . ?
O13 N4 C21 118.22(8) . . ?
O14 N4 C21 117.25(8) . . ?
O1 C1 N1 125.45(9) . . ?
O1 C1 C2 127.45(9) . . ?
N1 C1 C2 107.10(8) . . ?
C3 C2 C5 131.06(9) . . ?
C3 C2 C1 108.29(8) . . ?
C5 C2 C1 120.65(9) . . ?
C2 C3 C6 131.71(9) . . ?
C2 C3 C4 108.57(8) . . ?
C6 C3 C4 119.70(9) . . ?
O2 C4 N1 125.57(9) . . ?
O2 C4 C3 126.97(9) . . ?
N1 C4 C3 107.45(8) . . ?
C2 C5 H5A 113.2(14) . . ?
C2 C5 H5B 110.2(12) . . ?
H5A C5 H5B 106.9(18) . . ?
C2 C5 H5C 109.9(13) . . ?
H5A C5 H5C 108.5(18) . . ?
H5B C5 H5C 108.1(17) . . ?
C3 C6 H6A 111.7(12) . . ?
C3 C6 H6B 110.6(10) . . ?
H6A C6 H6B 107.2(16) . . ?
C3 C6 H6C 111.1(10) . . ?
H6A C6 H6C 108.2(15) . . ?
H6B C6 H6C 107.8(15) . . ?
C8 C7 C12 120.12(9) . . ?
C8 C7 N1 119.11(8) . . ?
C12 C7 N1 120.74(8) . . ?
C9 C8 C7 118.69(9) . . ?
C9 C8 H8A 118.9(9) . . ?
C7 C8 H8A 122.4(9) . . ?
C8 C9 C10 123.14(9) . . ?
C8 C9 N2 114.53(8) . . ?
C10 C9 N2 122.28(8) . . ?
C11 C10 C9 116.43(8) . . ?
C11 C10 S1 117.31(7) . . ?
C9 C10 S1 126.10(7) . . ?
C12 C11 C10 122.15(9) . . ?
C12 C11 H11A 118.6(9) . . ?
C10 C11 H11A 119.3(9) . . ?
C11 C12 C7 119.46(9) . . ?
C11 C12 H12A 119.7(10) . . ?
C7 C12 H12A 120.8(10) . . ?
O8 C13 N3 125.47(9) . . ?
O8 C13 C14 127.69(9) . . ?
N3 C13 C14 106.85(8) . . ?
C15 C14 C17 131.26(9) . . ?
C15 C14 C13 108.54(8) . . ?
C17 C14 C13 120.20(9) . . ?
C14 C15 C18 131.63(9) . . ?
C14 C15 C16 108.39(8) . . ?
C18 C15 C16 119.98(9) . . ?
O9 C16 N3 125.01(9) . . ?
O9 C16 C15 127.53(9) . . ?
N3 C16 C15 107.45(8) . . ?
C14 C17 H17A 111.1(11) . . ?
C14 C17 H17B 110.0(11) . . ?
H17A C17 H17B 108.4(15) . . ?
C14 C17 H17C 109.5(10) . . ?
H17A C17 H17C 109.9(15) . . ?
H17B C17 H17C 107.8(14) . . ?
C15 C18 H18A 113.0(10) . . ?
C15 C18 H18B 109.8(12) . . ?
H18A C18 H18B 106.2(16) . . ?
C15 C18 H18C 111.1(11) . . ?
H18A C18 H18C 108.0(15) . . ?
H18B C18 H18C 108.5(16) . . ?
C24 C19 C20 120.20(8) . . ?
C24 C19 N3 120.08(8) . . ?
C20 C19 N3 119.71(8) . . ?
C21 C20 C19 118.54(9) . . ?
C21 C20 H20A 119.9(9) . . ?
C19 C20 H20A 121.6(9) . . ?
C20 C21 C22 122.54(8) . . ?
C20 C21 N4 115.32(8) . . ?
C22 C21 N4 122.09(8) . . ?
C23 C22 C21 117.47(8) . . ?
C23 C22 S2 118.53(7) . . ?
C21 C22 S2 123.89(7) . . ?
C24 C23 C22 121.35(9) . . ?
C24 C23 H23A 118.8(10) . . ?
C22 C23 H23A 119.8(10) . . ?
C23 C24 C19 119.78(9) . . ?
C23 C24 H24A 118.9(10) . . ?
C19 C24 H24A 121.3(10) . . ?

loop_
_geom_bond_atom_site_label_1
_geom_bond_atom_site_label_2
_geom_bond_distance
_geom_bond_site_symmetry_2
_geom_bond_publ_flag
S1 O5 1.4533(8) . ?
S1 O4 1.4538(8) . ?
S1 O3 1.4568(7) . ?
S1 C10 1.8008(10) . ?
S1 Na1 3.1147(5) 2_667 ?
S1 Na2 3.3457(6) . ?
S2 O11 1.4530(7) . ?
S2 O10 1.4534(7) . ?
S2 O12 1.4589(8) . ?
S2 C22 1.7855(9) . ?
Na1 O11 2.3209(9) . ?
Na1 O16 2.3840(9) . ?
Na1 O15 2.4059(9) . ?
Na1 O4 2.5538(9) 2_667 ?
Na1 O3 2.5745(9) . ?
Na1 O5 2.6336(10) 2_667 ?
Na1 O13 2.7153(9) . ?
Na1 S1 3.1148(5) 2_667 ?
Na1 Na2 4.1033(7) 1_455 ?
Na2 O17 2.3259(10) . ?
Na2 O10 2.4147(9) . ?
Na2 O16 2.4469(9) 1_655 ?
Na2 O17 2.4481(10) 2_767 ?
Na2 O3 2.5159(9) . ?
Na2 O8 2.7027(9) 1_645 ?
Na2 Na2 3.7179(10) 2_767 ?
Na2 Na1 4.1034(7) 1_655 ?
O1 C1 1.2070(12) . ?
O2 C4 1.2110(12) . ?
O4 Na1 2.5539(9) 2_667 ?
O5 Na1 2.6336(10) 2_667 ?
O6 N2 1.2247(12) . ?
O7 N2 1.2297(11) . ?
O8 C13 1.2078(12) . ?
O8 Na2 2.7027(9) 1_465 ?
O9 C16 1.2129(12) . ?
O13 N4 1.2255(11) . ?
O14 N4 1.2291(11) . ?
O15 H1 0.79(2) . ?
O15 H2 0.82(2) . ?
O16 Na2 2.4468(9) 1_455 ?
O16 H3 0.82(2) . ?
O16 H4 0.83(2) . ?
O17 Na2 2.4482(10) 2_767 ?
O17 H5 0.83(3) . ?
O17 H6 0.85(3) . ?
N1 C4 1.4079(12) . ?
N1 C1 1.4141(12) . ?
N1 C7 1.4203(12) . ?
N2 C9 1.4708(12) . ?
N3 C16 1.4046(12) . ?
N3 C13 1.4152(12) . ?
N3 C19 1.4207(12) . ?
N4 C21 1.4736(12) . ?
C1 C2 1.5012(13) . ?
C2 C3 1.3445(14) . ?
C2 C5 1.4896(14) . ?
C3 C6 1.4881(14) . ?
C3 C4 1.4942(13) . ?
C5 H5A 0.93(2) . ?
C5 H5B 0.97(2) . ?
C5 H5C 0.96(2) . ?
C6 H6A 0.95(2) . ?
C6 H6B 0.963(18) . ?
C6 H6C 0.962(17) . ?
C7 C8 1.3944(13) . ?
C7 C12 1.3958(13) . ?
C8 C9 1.3883(13) . ?
C8 H8A 0.952(15) . ?
C9 C10 1.3997(13) . ?
C10 C11 1.3957(13) . ?
C11 C12 1.3940(13) . ?
C11 H11A 0.954(15) . ?
C12 H12A 0.961(16) . ?
C13 C14 1.4976(13) . ?
C14 C15 1.3447(14) . ?
C14 C17 1.4895(13) . ?
C15 C18 1.4880(14) . ?
C15 C16 1.4933(13) . ?
C17 H17A 0.990(19) . ?
C17 H17B 0.988(18) . ?
C17 H17C 0.978(18) . ?
C18 H18A 0.974(18) . ?
C18 H18B 0.94(2) . ?
C18 H18C 0.98(2) . ?
C19 C24 1.3927(13) . ?
C19 C20 1.3964(13) . ?
C20 C21 1.3890(13) . ?
C20 H20A 0.945(15) . ?
C21 C22 1.3952(13) . ?
C22 C23 1.3928(13) . ?
C23 C24 1.3912(13) . ?
C23 H23A 0.926(16) . ?
C24 H24A 0.924(16) . ?

loop_
_geom_hbond_atom_site_label_D
_geom_hbond_atom_site_label_H
_geom_hbond_atom_site_label_A
_geom_hbond_distance_DH
_geom_hbond_distance_HA
_geom_hbond_distance_DA
_geom_hbond_angle_DHA
_geom_hbond_site_symmetry_A
O15 H1 O12 0.79(2) 2.17(2) 2.9564(12) 175(2) 1_455
O15 H2 O12 0.82(2) 2.12(2) 2.9286(12) 166.3(18) 2_677
O16 H3 O7 0.82(2) 2.03(2) 2.7515(11) 145.2(18) .
O16 H4 O1 0.83(2) 2.32(2) 3.0268(11) 143.2(19) 1_465
O16 H4 O10 0.83(2) 2.29(2) 2.7802(11) 118.3(18) 1_455
O17 H5 O4 0.83(3) 2.26(3) 2.7878(13) 122(2) .
O17 H6 O5 0.85(3) 2.04(3) 2.8702(12) 164(3) 1_655
O17 H6 O11 0.85(3) 2.56(3) 2.9669(11) 110(2) 2_767

loop_
_geom_torsion_atom_site_label_1
_geom_torsion_atom_site_label_2
_geom_torsion_atom_site_label_3
_geom_torsion_atom_site_label_4
_geom_torsion
_geom_torsion_site_symmetry_1
_geom_torsion_site_symmetry_2
_geom_torsion_site_symmetry_3
_geom_torsion_site_symmetry_4
_geom_torsion_publ_flag
O5 S1 O3 Na2 154.56(4) . . . . ?
O4 S1 O3 Na2 25.29(6) . . . . ?
C10 S1 O3 Na2 -87.74(5) . . . . ?
Na1 S1 O3 Na2 87.71(5) 2_667 . . . ?
O5 S1 O3 Na1 21.81(6) . . . . ?
O4 S1 O3 Na1 -107.47(5) . . . . ?
C10 S1 O3 Na1 139.51(4) . . . . ?
Na1 S1 O3 Na1 -45.05(6) 2_667 . . . ?
Na2 S1 O3 Na1 -132.75(6) . . . . ?
O5 S1 O4 Na1 -4.35(5) . . . 2_667 ?
O3 S1 O4 Na1 126.15(4) . . . 2_667 ?
C10 S1 O4 Na1 -119.69(4) . . . 2_667 ?
Na2 S1 O4 Na1 144.28(3) . . . 2_667 ?
O4 S1 O5 Na1 4.19(5) . . . 2_667 ?
O3 S1 O5 Na1 -126.21(4) . . . 2_667 ?
C10 S1 O5 Na1 117.18(4) . . . 2_667 ?
Na2 S1 O5 Na1 -89.35(7) . . . 2_667 ?
O11 S2 O10 Na2 -41.64(6) . . . . ?
O12 S2 O10 Na2 88.61(6) . . . . ?
C22 S2 O10 Na2 -157.10(5) . . . . ?
O10 S2 O11 Na1 -47.08(8) . . . . ?
O12 S2 O11 Na1 -177.37(6) . . . . ?
C22 S2 O11 Na1 68.28(7) . . . . ?
Na1 O13 N4 O14 169.39(9) . . . . ?
Na1 O13 N4 C21 -14.58(17) . . . . ?
C4 N1 C1 O1 -179.59(10) . . . . ?
C7 N1 C1 O1 8.90(16) . . . . ?
C4 N1 C1 C2 0.31(10) . . . . ?
C7 N1 C1 C2 -171.20(9) . . . . ?
O1 C1 C2 C3 179.61(10) . . . . ?
N1 C1 C2 C3 -0.28(11) . . . . ?
O1 C1 C2 C5 0.09(16) . . . . ?
N1 C1 C2 C5 -179.80(9) . . . . ?
C5 C2 C3 C6 -1.74(19) . . . . ?
C1 C2 C3 C6 178.81(10) . . . . ?
C5 C2 C3 C4 179.59(10) . . . . ?
C1 C2 C3 C4 0.14(11) . . . . ?
C1 N1 C4 O2 -179.14(10) . . . . ?
C7 N1 C4 O2 -7.51(16) . . . . ?
C1 N1 C4 C3 -0.23(10) . . . . ?
C7 N1 C4 C3 171.39(9) . . . . ?
C2 C3 C4 O2 178.94(10) . . . . ?
C6 C3 C4 O2 0.08(15) . . . . ?
C2 C3 C4 N1 0.05(11) . . . . ?
C6 C3 C4 N1 -178.81(9) . . . . ?
C4 N1 C7 C8 38.21(14) . . . . ?
C1 N1 C7 C8 -151.61(10) . . . . ?
C4 N1 C7 C12 -139.71(10) . . . . ?
C1 N1 C7 C12 30.46(14) . . . . ?
C12 C7 C8 C9 0.86(14) . . . . ?
N1 C7 C8 C9 -177.08(9) . . . . ?
C7 C8 C9 C10 0.18(15) . . . . ?
C7 C8 C9 N2 -177.41(8) . . . . ?
O6 N2 C9 C8 -37.87(13) . . . . ?
O7 N2 C9 C8 138.40(9) . . . . ?
O6 N2 C9 C10 144.52(10) . . . . ?
O7 N2 C9 C10 -39.22(13) . . . . ?
C8 C9 C10 C11 -0.78(14) . . . . ?
N2 C9 C10 C11 176.63(9) . . . . ?
C8 C9 C10 S1 174.44(8) . . . . ?
N2 C9 C10 S1 -8.15(14) . . . . ?
O5 S1 C10 C11 -101.78(8) . . . . ?
O4 S1 C10 C11 16.38(9) . . . . ?
O3 S1 C10 C11 136.25(8) . . . . ?
Na1 S1 C10 C11 -39.78(9) 2_667 . . . ?
Na2 S1 C10 C11 91.29(8) . . . . ?
O5 S1 C10 C9 83.03(9) . . . . ?
O4 S1 C10 C9 -158.81(9) . . . . ?
O3 S1 C10 C9 -38.93(10) . . . . ?
Na1 S1 C10 C9 145.04(7) 2_667 . . . ?
Na2 S1 C10 C9 -83.89(9) . . . . ?
C9 C10 C11 C12 0.37(14) . . . . ?
S1 C10 C11 C12 -175.28(8) . . . . ?
C10 C11 C12 C7 0.62(15) . . . . ?
C8 C7 C12 C11 -1.25(15) . . . . ?
N1 C7 C12 C11 176.66(9) . . . . ?
Na2 O8 C13 N3 136.07(10) 1_465 . . . ?
Na2 O8 C13 C14 -43.86(18) 1_465 . . . ?
C16 N3 C13 O8 -177.87(9) . . . . ?
C19 N3 C13 O8 -7.02(16) . . . . ?
C16 N3 C13 C14 2.07(10) . . . . ?
C19 N3 C13 C14 172.92(9) . . . . ?
O8 C13 C14 C15 178.64(10) . . . . ?
N3 C13 C14 C15 -1.30(11) . . . . ?
O8 C13 C14 C17 -1.48(16) . . . . ?
N3 C13 C14 C17 178.58(9) . . . . ?
C17 C14 C15 C18 0.85(19) . . . . ?
C13 C14 C15 C18 -179.29(10) . . . . ?
C17 C14 C15 C16 -179.81(10) . . . . ?
C13 C14 C15 C16 0.05(11) . . . . ?
C13 N3 C16 O9 176.42(10) . . . . ?
C19 N3 C16 O9 5.41(16) . . . . ?
C13 N3 C16 C15 -2.05(11) . . . . ?
C19 N3 C16 C15 -173.07(9) . . . . ?
C14 C15 C16 O9 -177.19(10) . . . . ?
C18 C15 C16 O9 2.24(16) . . . . ?
C14 C15 C16 N3 1.23(11) . . . . ?
C18 C15 C16 N3 -179.34(9) . . . . ?
C16 N3 C19 C24 134.83(10) . . . . ?
C13 N3 C19 C24 -34.63(14) . . . . ?
C16 N3 C19 C20 -43.65(14) . . . . ?
C13 N3 C19 C20 146.89(10) . . . . ?
C24 C19 C20 C21 0.39(14) . . . . ?
N3 C19 C20 C21 178.86(9) . . . . ?
C19 C20 C21 C22 -3.29(14) . . . . ?
C19 C20 C21 N4 174.37(8) . . . . ?
O13 N4 C21 C20 -127.31(10) . . . . ?
O14 N4 C21 C20 49.00(12) . . . . ?
O13 N4 C21 C22 50.35(13) . . . . ?
O14 N4 C21 C22 -133.33(10) . . . . ?
C20 C21 C22 C23 3.35(14) . . . . ?
N4 C21 C22 C23 -174.14(9) . . . . ?
C20 C21 C22 S2 -172.77(8) . . . . ?
N4 C21 C22 S2 9.73(13) . . . . ?
O11 S2 C22 C23 93.90(8) . . . . ?
O10 S2 C22 C23 -145.17(8) . . . . ?
O12 S2 C22 C23 -25.63(9) . . . . ?
O11 S2 C22 C21 -90.01(9) . . . . ?
O10 S2 C22 C21 30.92(9) . . . . ?
O12 S2 C22 C21 150.45(8) . . . . ?
C21 C22 C23 C24 -0.55(14) . . . . ?
S2 C22 C23 C24 175.78(8) . . . . ?
C22 C23 C24 C19 -2.20(15) . . . . ?
C20 C19 C24 C23 2.28(14) . . . . ?
N3 C19 C24 C23 -176.19(9) . . . . ?
